data_4321134
loop_
_publ_author_name
'Junghwan Do'
'Ranko P. Bontchev'
'Allan J. Jacobson'

_publ_contact_author_email ajjacob@uh.edu
_publ_contact_author_fax '713 743 2787'
_publ_contact_author_phone '713 743 2785'
_publ_section_title
;
 A Hydrothermal Investigation of the 1/2V~2~O~5~-H~2~C~2~O~4~ / H~3~PO~4~
 / NH~4~OH System: Synthesis and Structures of (NH~4~)VOPO~4~1.5H~2~O,
 (NH~4~) (NH~4~)~0.5~VOPO~4~1.5H~2~O,
 (NH~4~)~2~[VO(H~2~O)~3~]~2~[VO(H~2~O)][VO(PO~4~)~2~]~2~3H~2~O, and
 (NH~4~)~2~[VO(HPO~4~)]~2~(C~2~O~4~)H~2~O
;
_journal_name_full 'Inorganic Chemistry'
_journal_page_first 3230
_journal_page_last 3237
_journal_paper_doi 10.1021/ic0000303
_journal_volume 39
_journal_year 2000
_chemical_formula_moiety '(H4 N 1+)2, V2 P2 O14 H2 C2 2-, (H2 O)'
_chemical_formula_structural '(N H4)2 (V O (H P O4))2 (C2 O4) (H2 O)'
_chemical_formula_sum 'C0.75 H6 N0.75 O6.38 P0.75 V0.75'
_chemical_formula_weight 189.00
_chemical_name_common 'Vanadium oxalatophosphate'
_chemical_name_systematic
;
 Diammoniumbis(vanadylhydrogenphosphate)oxalatehydrate
;
_space_group_IT_number 12
_symmetry_cell_setting monoclinic
_symmetry_space_group_name_Hall '-C 2y'
_symmetry_space_group_name_H-M 'C 1 2/m 1'
_atom_sites_solution_hydrogens geom
_atom_sites_solution_primary direct
_atom_sites_solution_secondary difmap
_audit_creation_method SHELXL
_cell_angle_alpha 90.00
_cell_angle_beta 102.017(2)
_cell_angle_gamma 90.00
_cell_formula_units_Z 16
_cell_length_a 17.735(2)
_cell_length_b 6.4180(6)
_cell_length_c 22.839(2)
_cell_measurement_temperature 293(2)
_cell_volume 2542.6(4)
_computing_cell_refinement SAINT
_computing_data_collection SMART
_computing_data_reduction SAINT
_computing_molecular_graphics DIAMOND
_computing_publication_material 'MS-DOS 6.22 EDITOR'
_computing_structure_refinement 'SHELXL-93 (Sheldrick, 1993)'
_computing_structure_solution 'SHELXS-86 (Sheldrick, 1990)'
_diffrn_ambient_temperature 293(2)
_diffrn_measurement_device 'three-circle diffractometer'
_diffrn_measurement_method 'Siemens SMART CCD diffractometer'
_diffrn_radiation_monochromator graphite
_diffrn_radiation_source 'fine-focus sealed tube'
_diffrn_radiation_type MoK\a
_diffrn_radiation_wavelength 0.71073
_diffrn_reflns_av_R_equivalents 0.0414
_diffrn_reflns_av_sigmaI/netI 0.0427
_diffrn_reflns_limit_h_max 21
_diffrn_reflns_limit_h_min -23
_diffrn_reflns_limit_k_max 8
_diffrn_reflns_limit_k_min -8
_diffrn_reflns_limit_l_max 30
_diffrn_reflns_limit_l_min -20
_diffrn_reflns_number 5185
_diffrn_reflns_theta_max 23.99
_diffrn_reflns_theta_min 1.82
_diffrn_standards_interval_count none
_exptl_absorpt_coefficient_mu 1.379
_exptl_absorpt_correction_type empirical
_exptl_absorpt_process_details 'Sadabs(Sheldrick, 1997)'
_exptl_crystal_colour 'light green'
_exptl_crystal_density_diffrn 1.975
_exptl_crystal_density_method 'not measured'
_exptl_crystal_description plate
_exptl_crystal_F_000 1524
_exptl_crystal_size_max 0.24
_exptl_crystal_size_mid 0.21
_exptl_crystal_size_min 0.05
_refine_diff_density_max 0.496
_refine_diff_density_min -0.366
_refine_diff_density_rms 0.086
_refine_ls_extinction_method none
_refine_ls_goodness_of_fit_all 1.161
_refine_ls_goodness_of_fit_obs 1.478
_refine_ls_matrix_type full
_refine_ls_number_parameters 269
_refine_ls_number_reflns 1937
_refine_ls_number_restraints 0
_refine_ls_restrained_S_all 1.230
_refine_ls_restrained_S_obs 1.478
_refine_ls_R_factor_all 0.1209
_refine_ls_R_factor_obs 0.0577
_refine_ls_shift/esd_max 0.335
_refine_ls_shift/esd_mean 0.073
_refine_ls_structure_factor_coef Fsqd
_refine_ls_weighting_details 'w=1/[\s^2^(Fo^2^)+(0.0319P)^2^+20.4056P] where P=(Fo^2^+2Fc^2^)/3'
_refine_ls_weighting_scheme calc
_refine_ls_wR_factor_all 0.1383
_refine_ls_wR_factor_obs 0.1077
_reflns_number_observed 1043
_reflns_number_total 2123
_reflns_observed_criterion >2sigma(I)
_cod_data_source_file ic0000303_4.cif
_cod_data_source_block 4
_cod_depositor_comments
;
The following automatic conversions were performed:

'_refine_ls_weighting_scheme' value 'calc
w=1/[\s^2^(Fo^2^)+(0.0319P)^2^+20.4056P] where P=(Fo^2^+2Fc^2^)/3'
was changed to 'calc'. New tag '_refine_ls_weighting_details' was
created. The value of the new tag was set to
'w=1/[\s^2^(Fo^2^)+(0.0319P)^2^+20.4056P] where P=(Fo^2^+2Fc^2^)/3'.

Automatic conversion script
Id: cif_fix_values 3143 2015-03-26 13:38:13Z robertas 
;
_cod_original_cell_volume 2542.7(4)
_cod_original_sg_symbol_H-M 'C 2/m'
_cod_database_code 4321134

loop_
_symmetry_equiv_pos_as_xyz
'x, y, z'
'-x, y, -z'
'x+1/2, y+1/2, z'
'-x+1/2, y+1/2, -z'
'-x, -y, -z'
'x, -y, z'
'-x+1/2, -y+1/2, -z'
'x+1/2, -y+1/2, z'

loop_
_atom_site_aniso_label
_atom_site_aniso_U_11
_atom_site_aniso_U_22
_atom_site_aniso_U_33
_atom_site_aniso_U_23
_atom_site_aniso_U_13
_atom_site_aniso_U_12
V1 0.0046(8) 0.0118(9) 0.0085(9) 0.000 0.0020(7) 0.000
V2 0.0116(10) 0.0122(10) 0.0214(12) 0.000 0.0012(9) 0.000
V3 0.0175(11) 0.0560(14) 0.0207(12) 0.000 0.0029(9) 0.000
P1 0.0164(15) 0.033(2) 0.0038(14) 0.000 -0.0003(12) 0.000
P2 0.0069(14) 0.0185(14) 0.019(2) 0.000 0.0053(12) 0.000
P3 0.025(2) 0.0153(15) 0.026(2) 0.000 0.0123(15) 0.000
O1 0.013(4) 0.022(4) 0.020(4) 0.000 0.014(3) 0.000
O2 0.017(4) 0.038(5) 0.032(5) 0.000 -0.003(4) 0.000
O3 0.014(4) 0.031(4) 0.020(4) 0.000 0.011(3) 0.000
O4 0.009(4) 0.034(4) 0.029(5) 0.000 0.008(3) 0.000
O5 0.021(4) 0.047(5) 0.023(5) 0.000 0.004(4) 0.000
O6 0.007(4) 0.029(4) 0.008(4) 0.000 0.006(3) 0.000
O7 0.017(3) 0.018(3) 0.030(3) -0.002(2) 0.008(2) -0.001(2)
O8 0.030(4) 0.027(4) 0.009(4) 0.000 0.004(4) 0.000
O9 0.018(3) 0.015(3) 0.036(4) -0.004(3) -0.003(3) 0.003(2)
O10 0.014(4) 0.032(4) 0.036(5) 0.000 0.003(4) 0.000
O11 0.027(4) 0.048(5) 0.017(5) 0.000 0.015(4) 0.000
O12 0.029(5) 0.044(5) 0.031(5) 0.000 0.002(4) 0.000
O13 0.018(4) 0.035(4) 0.009(4) 0.000 0.007(3) 0.000
O14 0.025(4) 0.039(5) 0.018(4) 0.000 -0.003(4) 0.000
O15 0.007(4) 0.039(5) 0.028(5) 0.000 -0.008(4) 0.000
O16 0.027(3) 0.035(3) 0.016(3) -0.002(3) 0.000(3) 0.001(2)
O17 0.025(5) 0.047(5) 0.030(5) 0.000 -0.019(4) 0.000
O18 0.038(5) 0.049(5) 0.010(4) 0.000 0.007(4) 0.000
C1 0.010(6) 0.010(5) 0.024(7) 0.000 -0.013(5) 0.000
C2 0.020(6) 0.010(5) 0.020(6) 0.000 0.004(5) 0.000
C3 0.022(6) 0.003(5) 0.015(6) 0.000 0.015(5) 0.000
N1 0.072(10) 0.043(8) 0.014(7) 0.009(5) 0.006(6) 0.020(6)
N2 0.091(12) 0.040(8) 0.073(11) -0.002(7) 0.023(9) -0.003(7)
N3 0.024(7) 0.095(13) 0.026(8) -0.017(8) -0.024(6) 0.019(7)
N4 0.076(12) 0.097(14) 0.071(13) 0.012(10) 0.006(10) -0.047(10)
N5 0.076(11) 0.067(10) 0.021(7) 0.008(7) -0.023(7) 0.022(8)
N6 0.068(10) 0.064(10) 0.048(9) -0.007(7) 0.020(8) -0.016(7)
N7 0.078(10) 0.119(14) 0.023(7) 0.002(7) 0.029(7) -0.040(8)
N8 0.062(10) 0.147(15) 0.070(12) 0.051(10) 0.032(8) 0.033(9)
N9 0.094(14) 0.139(21) 0.100(16) -0.026(13) 0.044(12) -0.024(12)
N10 0.014(15) 0.020(16) 0.094(26) 0.000 -0.010(17) 0.000

loop_
_atom_site_label
_atom_site_type_symbol
_atom_site_fract_x
_atom_site_fract_y
_atom_site_fract_z
_atom_site_U_iso_or_equiv
_atom_site_thermal_displace_type
_atom_site_occupancy
_atom_site_calc_flag
_atom_site_refinement_flags
_atom_site_disorder_group
V1 V 0.50094(9) 0.0000 0.31060(8) 0.0082(4) Uani 1 d S .
V2 V 0.33053(10) -0.5000 0.35536(8) 0.0154(5) Uani 1 d S .
V3 V 0.16400(11) 0.0000 0.02331(10) 0.0315(6) Uani 1 d S .
P1 P 0.3106(2) 0.0000 -0.04004(12) 0.0180(7) Uani 1 d S .
P2 P 0.47568(14) -0.5000 0.29234(13) 0.0143(6) Uani 1 d S .
P3 P 0.3560(2) 0.0000 0.37336(14) 0.0209(7) Uani 1 d S .
O1 O 0.6097(4) 0.0000 0.3856(3) 0.017(2) Uani 1 d S .
O2 O 0.2225(4) -0.5000 0.2807(4) 0.030(2) Uani 1 d S .
O3 O 0.3904(4) -0.5000 0.2916(3) 0.020(2) Uani 1 d S .
O4 O 0.4432(4) 0.0000 0.3763(3) 0.023(2) Uani 1 d S .
O5 O 0.2384(4) -0.5000 0.3984(4) 0.030(2) Uani 1 d S .
O6 O 0.5949(3) 0.0000 0.2684(3) 0.014(2) Uani 1 d S .
O7 O 0.5175(3) -0.3078(7) 0.3224(2) 0.0212(12) Uani 1 d . .
O8 O 0.4366(4) 0.0000 0.2495(3) 0.022(2) Uani 1 d S .
O9 O 0.3156(3) -0.8097(7) 0.3434(2) 0.0242(13) Uani 1 d . .
O10 O 0.3945(4) -0.5000 0.4152(4) 0.027(2) Uani 1 d S .
O11 O 0.4803(4) -0.5000 0.2241(3) 0.030(2) Uani 1 d S .
O12 O 0.3524(4) 0.0000 0.4427(4) 0.035(2) Uani 1 d S .
O13 O 0.0569(4) 0.0000 -0.0549(3) 0.020(2) Uani 1 d S .
O14 O 0.2231(4) 0.0000 -0.0420(3) 0.028(2) Uani 1 d S .
O15 O 0.0713(4) 0.0000 0.0651(4) 0.027(2) Uani 1 d S .
O16 O 0.1486(3) 0.3063(8) 0.0101(2) 0.0268(14) Uani 1 d . .
O17 O 0.2284(4) 0.0000 0.0824(4) 0.037(2) Uani 1 d S .
O18 O 0.3146(4) 0.0000 -0.1091(3) 0.032(2) Uani 1 d S .
C1 C 0.1628(6) -0.5000 0.2993(5) 0.017(3) Uani 1 d S .
C2 C 0.6687(6) 0.0000 0.3652(5) 0.017(2) Uani 1 d S .
C3 C -0.0061(6) 0.0000 -0.0366(4) 0.012(2) Uani 1 d S .
N1 N 0.0294(7) 0.2830(18) 0.4777(5) 0.044(5) Uani 0.64(2) d P .
N2 N 0.3614(8) 0.2751(19) 0.1451(7) 0.067(6) Uani 0.70(3) d P .
N3 N 0.3040(7) 0.2885(23) 0.1910(5) 0.053(6) Uani 0.62(2) d P .
N4 N 0.0705(9) 0.1339(27) 0.4482(7) 0.083(8) Uani 0.62(3) d P .
N5 N 0.4017(8) 0.1307(21) 0.1157(5) 0.060(6) Uani 0.65(2) d P .
N6 N 0.2594(8) 0.1163(21) 0.2162(6) 0.059(5) Uani 0.63(2) d P .
N7 N 0.1033(8) 0.1169(25) 0.1887(5) 0.070(6) Uani 0.65(2) d P .
N8 N 0.2280(8) 0.1319(24) 0.4835(7) 0.091(6) Uani 0.68(2) d P .
N9 N 0.5595(9) -0.1135(30) 0.1472(8) 0.107(10) Uani 0.64(2) d P .
N10 N 0.0023(15) 0.5000 0.0367(15) 0.046(12) Uani 0.34(3) d SP .

loop_
_atom_type_symbol
_atom_type_description
_atom_type_scat_dispersion_real
_atom_type_scat_dispersion_imag
_atom_type_scat_source
O O 0.0106 0.0060 'International Tables Vol C Tables 4.2.6.8 and 6.1.1.4'
P P 0.1023 0.0942 'International Tables Vol C Tables 4.2.6.8 and 6.1.1.4'
V V 0.3005 0.5294 'International Tables Vol C Tables 4.2.6.8 and 6.1.1.4'
C C 0.0033 0.0016 'International Tables Vol C Tables 4.2.6.8 and 6.1.1.4'
N N 0.0061 0.0033 'International Tables Vol C Tables 4.2.6.8 and 6.1.1.4'
H H 0.0000 0.0000 'International Tables Vol C Tables 4.2.6.8 and 6.1.1.4'

loop_
_geom_angle_atom_site_label_1
_geom_angle_atom_site_label_2
_geom_angle_atom_site_label_3
_geom_angle
_geom_angle_site_symmetry_1
_geom_angle_site_symmetry_3
_geom_angle_publ_flag
O8 V1 O4 105.7(3) . . ?
O8 V1 O7 100.0(2) . . ?
O4 V1 O7 89.01(15) . . ?
O8 V1 O7 100.0(2) . 6 ?
O4 V1 O7 89.0(2) . 6 ?
O7 V1 O7 159.7(3) . 6 ?
O8 V1 O6 95.1(3) . . ?
O4 V1 O6 159.1(3) . . ?
O7 V1 O6 87.34(14) . . ?
O7 V1 O6 87.34(14) 6 . ?
O8 V1 O1 168.7(3) . . ?
O4 V1 O1 85.5(3) . . ?
O7 V1 O1 79.8(2) . . ?
O7 V1 O1 79.84(15) 6 . ?
O6 V1 O1 73.6(2) . . ?
O10 V2 O3 103.8(3) . . ?
O10 V2 O9 99.6(2) . . ?
O3 V2 O9 88.6(2) . . ?
O10 V2 O9 99.6(2) . 6_545 ?
O3 V2 O9 88.6(2) . 6_545 ?
O9 V2 O9 160.6(3) . 6_545 ?
O10 V2 O5 94.8(4) . . ?
O3 V2 O5 161.4(3) . . ?
O9 V2 O5 88.3(2) . . ?
O9 V2 O5 88.3(2) 6_545 . ?
O10 V2 O2 169.3(3) . . ?
O3 V2 O2 86.9(3) . . ?
O9 V2 O2 80.35(15) . . ?
O9 V2 O2 80.35(15) 6_545 . ?
O5 V2 O2 74.5(3) . . ?
O17 V3 O14 103.9(4) . . ?
O17 V3 O16 100.5(2) . . ?
O14 V3 O16 87.9(2) . . ?
O17 V3 O16 100.5(2) . 6 ?
O14 V3 O16 87.9(2) . 6 ?
O16 V3 O16 159.1(3) . 6 ?
O17 V3 O15 96.3(4) . . ?
O14 V3 O15 159.9(3) . . ?
O16 V3 O15 88.5(2) . . ?
O16 V3 O15 88.5(2) 6 . ?
O17 V3 O13 172.0(4) . . ?
O14 V3 O13 84.1(3) . . ?
O16 V3 O13 79.6(2) . . ?
O16 V3 O13 79.6(2) 6 . ?
O15 V3 O13 75.7(3) . . ?
O16 P1 O16 109.0(4) 7 4_545 ?
O16 P1 O14 113.1(3) 7 . ?
O16 P1 O14 113.1(3) 4_545 . ?
O16 P1 O18 109.2(3) 7 . ?
O16 P1 O18 109.2(3) 4_545 . ?
O14 P1 O18 102.8(4) . . ?
O3 P2 O7 113.4(2) . . ?
O3 P2 O7 113.4(2) . 6_545 ?
O7 P2 O7 107.8(4) . 6_545 ?
O3 P2 O11 104.3(4) . . ?
O7 P2 O11 108.9(3) . . ?
O7 P2 O11 108.9(3) 6_545 . ?
O9 P3 O9 108.3(4) 6_545 1_565 ?
O9 P3 O4 113.5(3) 6_545 . ?
O9 P3 O4 113.5(3) 1_565 . ?
O9 P3 O12 109.7(3) 6_545 . ?
O9 P3 O12 109.7(3) 1_565 . ?
O4 P3 O12 101.8(5) . . ?
C2 O1 V1 111.5(7) . . ?
C1 O2 V2 113.3(7) . . ?
P2 O3 V2 133.1(5) . . ?
P3 O4 V1 129.9(5) . . ?
C2 O5 V2 117.9(7) 3_445 . ?
C1 O6 V1 120.1(7) 3 . ?
P2 O7 V1 133.7(3) . . ?
P3 O9 V2 134.5(3) 1_545 . ?
C3 O13 V3 112.3(6) . . ?
P1 O14 V3 131.3(5) . . ?
C3 O15 V3 121.1(7) 5 . ?
P1 O16 V3 134.1(3) 7 . ?
O2 C1 O6 127.1(11) . 3_445 ?
O2 C1 C2 118.0(8) . 3_445 ?
O6 C1 C2 115.0(9) 3_445 3_445 ?
O1 C2 O5 123.7(10) . 3 ?
O1 C2 C1 119.9(9) . 3 ?
O5 C2 C1 116.4(8) 3 3 ?
O15 C3 O13 129.2(9) 5 . ?
O15 C3 C3 117.4(10) 5 5 ?
O13 C3 C3 113.4(11) . 5 ?
N4 N1 N1 138.7(7) . 2_556 ?
N5 N2 N3 142.3(13) . . ?
N6 N3 N2 130.6(12) . . ?
N1 N4 N4 131.3(7) . 6 ?
N2 N5 N5 130.7(8) . 6 ?
N6 N6 N3 135.9(7) 6 . ?
N8 N8 N8 147.5(9) 6 7_556 ?

loop_
_geom_bond_atom_site_label_1
_geom_bond_atom_site_label_2
_geom_bond_distance
_geom_bond_site_symmetry_2
_geom_bond_publ_flag
V1 O8 1.609(7) . ?
V1 O4 1.984(7) . ?
V1 O7 2.007(5) . ?
V1 O7 2.007(5) 6 ?
V1 O6 2.091(6) . ?
V1 O1 2.297(7) . ?
V2 O10 1.584(8) . ?
V2 O3 1.973(7) . ?
V2 O9 2.017(5) . ?
V2 O9 2.017(5) 6_545 ?
V2 O5 2.074(8) . ?
V2 O2 2.284(8) . ?
V3 O17 1.576(8) . ?
V3 O14 1.994(8) . ?
V3 O16 1.999(5) . ?
V3 O16 1.999(5) 6 ?
V3 O15 2.066(7) . ?
V3 O13 2.321(7) . ?
P1 O16 1.527(5) 7 ?
P1 O16 1.527(5) 4_545 ?
P1 O14 1.543(8) . ?
P1 O18 1.594(7) . ?
P2 O3 1.509(7) . ?
P2 O7 1.526(5) . ?
P2 O7 1.526(5) 6_545 ?
P2 O11 1.578(8) . ?
P3 O9 1.507(5) 6_545 ?
P3 O9 1.507(5) 1_565 ?
P3 O4 1.535(7) . ?
P3 O12 1.597(9) . ?
O1 C2 1.230(11) . ?
O2 C1 1.218(12) . ?
O5 C2 1.310(12) 3_445 ?
O6 C1 1.263(11) 3 ?
O9 P3 1.507(5) 1_545 ?
O13 C3 1.272(11) . ?
O15 C3 1.204(12) 5 ?
O16 P1 1.527(5) 7 ?
C1 O6 1.263(11) 3_445 ?
C1 C2 1.487(13) 3_445 ?
C2 O5 1.310(12) 3 ?
C2 C1 1.487(13) 3 ?
C3 O15 1.204(12) 5 ?
C3 C3 1.64(2) 5 ?
N1 N4 1.45(2) . ?
N1 N1 1.60(2) 2_556 ?
N2 N5 1.42(2) . ?
N2 N3 1.61(2) . ?
N3 N6 1.54(2) . ?
N4 N4 1.72(4) 6 ?
N5 N5 1.68(3) 6 ?
N6 N6 1.49(3) 6 ?
N7 N7 1.50(3) 6 ?
N8 N8 1.69(3) 6 ?
N8 N8 1.80(3) 7_556 ?
N9 N9 1.46(4) 6 ?
N10 N10 1.66(7) 5_565 ?
